data_7045657
loop_
_publ_author_name
'Du, Jun'
'Kodikara, Mahesh S.'
'Moxey, Graeme J.'
'Morshedi, Mahbod'
'Barlow, Adam'
'Quintana, Crist\'obal'
'Wang, Genmiao'
'Stranger, Robert'
'Zhang, Chi'
'Cifuentes, Marie P.'
'Humphrey, Mark G.'

_publ_section_title
;
 Quadratic and cubic hyperpolarizabilities of
 nitro-phenyl/-naphthalenyl/-anthracenyl alkynyl complexes.
;
_journal_issue 13
_journal_name_full 'Dalton transactions (Cambridge, England : 2003)'
_journal_page_first 4560
_journal_page_last 4571
_journal_paper_doi 10.1039/c8dt00155c
_journal_volume 47
_journal_year 2018
_chemical_formula_moiety 'C39 H28 N Ni O2 P'
_chemical_formula_sum 'C39 H28 N Ni O2 P'
_chemical_formula_weight 632.30
_space_group_crystal_system triclinic
_space_group_IT_number 2
_space_group_name_Hall '-P 1'
_space_group_name_H-M_alt 'P -1'
_symmetry_space_group_name_Hall '-P 1'
_symmetry_space_group_name_H-M 'P -1'
_atom_sites_solution_hydrogens geom
_audit_creation_date 2016-01-28
_audit_creation_method
;
Olex2 1.2
(compiled 2015.09.30 svn.r3233 for OlexSys, GUI svn.r5103)
;
_audit_update_record
;
2016-02-11 deposited with the CCDC.
2018-02-16 downloaded from the CCDC.
;
_cell_angle_alpha 77.211(4)
_cell_angle_beta 69.077(4)
_cell_angle_gamma 75.124(4)
_cell_formula_units_Z 2
_cell_length_a 10.6301(4)
_cell_length_b 11.3860(5)
_cell_length_c 13.7945(7)
_cell_measurement_reflns_used 6159
_cell_measurement_temperature 150.00(10)
_cell_measurement_theta_max 29.1620
_cell_measurement_theta_min 2.0710
_cell_volume 1491.61(12)
_computing_cell_refinement
;
CrysAlisPro, Agilent Technologies,
Version 1.171.37.35 (release 13-08-2014 CrysAlis171 .NET)
(compiled Aug 13 2014,18:06:01)
;
_computing_data_collection
;
CrysAlisPro, Agilent Technologies,
Version 1.171.37.35 (release 13-08-2014 CrysAlis171 .NET)
(compiled Aug 13 2014,18:06:01)
;
_computing_data_reduction
;
CrysAlisPro, Agilent Technologies,
Version 1.171.37.35 (release 13-08-2014 CrysAlis171 .NET)
(compiled Aug 13 2014,18:06:01)
;
_computing_molecular_graphics 'Olex2 (Dolomanov et al., 2009)'
_computing_publication_material 'Olex2 (Dolomanov et al., 2009)'
_computing_structure_refinement 'ShelXL (Sheldrick, 2015)'
_computing_structure_solution 'ShelXS (Sheldrick, 2008)'
_diffrn_ambient_environment N~2~
_diffrn_ambient_temperature 150.00(10)
_diffrn_detector 'CCD plate'
_diffrn_detector_area_resol_mean 10.3744
_diffrn_detector_type Atlas
_diffrn_measured_fraction_theta_full 1.000
_diffrn_measured_fraction_theta_max 0.811
_diffrn_measurement_details
;
#__ type_ start__ end____ width___ exp.time_
  1 omega  -17.00   66.00   1.0000   11.3400
omega____ theta____ kappa____ phi______ frames
    -      -13.6928   37.0000   90.0000 83

#__ type_ start__ end____ width___ exp.time_
  2 omega  -83.00   16.00   1.0000   11.3400
omega____ theta____ kappa____ phi______ frames
    -      -13.6928  -77.0000 -180.0000 99

#__ type_ start__ end____ width___ exp.time_
  3 omega   66.00   97.00   1.0000   11.3400
omega____ theta____ kappa____ phi______ frames
    -       13.9272 -178.0000 -150.0000 31

#__ type_ start__ end____ width___ exp.time_
  4 omega  -92.00   18.00   1.0000   11.3400
omega____ theta____ kappa____ phi______ frames
    -      -13.6928  -57.0000  -60.0000 110
;
_diffrn_measurement_device 'four-circle diffractometer'
_diffrn_measurement_device_type 'New Xcalibur, Atlas'
_diffrn_measurement_method '\w scans'
_diffrn_orient_matrix_UB_11 -0.0326513000
_diffrn_orient_matrix_UB_12 0.0520487000
_diffrn_orient_matrix_UB_13 -0.0273658000
_diffrn_orient_matrix_UB_21 0.0161499000
_diffrn_orient_matrix_UB_22 -0.0331898000
_diffrn_orient_matrix_UB_23 -0.0421552000
_diffrn_orient_matrix_UB_31 -0.0630716000
_diffrn_orient_matrix_UB_32 -0.0207720000
_diffrn_orient_matrix_UB_33 0.0238389000
_diffrn_radiation_monochromator graphite
_diffrn_radiation_probe x-ray
_diffrn_radiation_type MoK\a
_diffrn_radiation_wavelength 0.71073
_diffrn_reflns_av_R_equivalents 0.0205
_diffrn_reflns_av_unetI/netI 0.0427
_diffrn_reflns_Laue_measured_fraction_full 1.000
_diffrn_reflns_Laue_measured_fraction_max 0.811
_diffrn_reflns_limit_h_max 14
_diffrn_reflns_limit_h_min -13
_diffrn_reflns_limit_k_max 15
_diffrn_reflns_limit_k_min -15
_diffrn_reflns_limit_l_max 17
_diffrn_reflns_limit_l_min -18
_diffrn_reflns_number 12563
_diffrn_reflns_point_group_measured_fraction_full 1.000
_diffrn_reflns_point_group_measured_fraction_max 0.811
_diffrn_reflns_theta_full 25.242
_diffrn_reflns_theta_max 29.837
_diffrn_reflns_theta_min 1.870
_diffrn_source 'Enhance (Mo) X-ray Source'
_exptl_absorpt_coefficient_mu 0.742
_exptl_absorpt_correction_T_max 0.951
_exptl_absorpt_correction_T_min 0.922
_exptl_absorpt_correction_type gaussian
_exptl_absorpt_process_details
;
CrysAlisPro, Agilent Technologies,
Version 1.171.37.35 (release 13-08-2014 CrysAlis171 .NET)
(compiled Aug 13 2014,18:06:01)
Numerical absorption correction based on gaussian integration over
            a multifaceted crystal model
Empirical absorption correction using spherical harmonics,
 implemented in SCALE3 ABSPACK scaling algorithm.
;
_exptl_crystal_colour green
_exptl_crystal_density_diffrn 1.408
_exptl_crystal_description block
_exptl_crystal_F_000 656
_exptl_crystal_size_max 0.2994
_exptl_crystal_size_mid 0.2255
_exptl_crystal_size_min 0.1645
_refine_diff_density_max 0.384
_refine_diff_density_min -0.337
_refine_diff_density_rms 0.060
_refine_ls_extinction_method none
_refine_ls_goodness_of_fit_ref 1.049
_refine_ls_hydrogen_treatment constr
_refine_ls_matrix_type full
_refine_ls_number_parameters 397
_refine_ls_number_reflns 6947
_refine_ls_number_restraints 0
_refine_ls_restrained_S_all 1.049
_refine_ls_R_factor_all 0.0514
_refine_ls_R_factor_gt 0.0376
_refine_ls_shift/su_max 0.001
_refine_ls_shift/su_mean 0.000
_refine_ls_structure_factor_coef Fsqd
_refine_ls_weighting_details 'w=1/[\s^2^(Fo^2^)+(0.0251P)^2^+0.8870P] where P=(Fo^2^+2Fc^2^)/3'
_refine_ls_weighting_scheme calc
_refine_ls_wR_factor_gt 0.0759
_refine_ls_wR_factor_ref 0.0842
_reflns_Friedel_coverage 0.000
_reflns_number_gt 5763
_reflns_number_total 6947
_reflns_threshold_expression 'I > 2\s(I)'
_cod_data_source_file c8dt00155c2.cif
_cod_data_source_block GM253
_cod_depositor_comments 'Adding full bibliography for 7045651--7045663.cif.'
_cod_original_cell_volume 1491.62(13)
_cod_database_code 7045657
_chemical_oxdiff_formula 'C20 H15 N2 P2 Ru1 Cl1 F6'
_shelx_space_group_comment
;
The symmetry employed for this shelxl refinement is uniquely defined
by the following loop, which should always be used as a source of
symmetry information in preference to the above space-group names.
They are only intended as comments.
;
_reflns_odcompleteness_completeness 99.98
_reflns_odcompleteness_iscentric 1
_reflns_odcompleteness_theta 26.32
_olex2_refinement_description
;
1. Fixed Uiso
 At 1.2 times of:
  All C(H) groups
2.a Aromatic/amide H refined with riding coordinates:
 C5(H5), C6(H6), C7(H7), C8(H8), C12(H12), C13(H13), C14(H14), C15(H15),
 C17(H17), C18(H18), C19(H19), C20(H20), C21(H21), C23(H23), C24(H24), C25(H25),
  C26(H26), C27(H27), C29(H29), C30(H30), C31(H31), C32(H32), C33(H33),
 C35(H35), C36(H36), C37(H37), C38(H38), C39(H39)
;
_shelx_shelxl_version_number 2014/7
_olex2_submission_special_instructions 'No special instructions were received'

loop_
_space_group_symop_operation_xyz
'x, y, z'
'-x, -y, -z'

loop_
_atom_site_label
_atom_site_type_symbol
_atom_site_fract_x
_atom_site_fract_y
_atom_site_fract_z
_atom_site_U_iso_or_equiv
_atom_site_adp_type
_atom_site_occupancy
_atom_site_site_symmetry_order
_atom_site_calc_flag
_atom_site_refinement_flags_posn
Ni1 Ni 1.19340(3) 0.36294(2) 0.10737(2) 0.01972(8) Uani 1 1 d .
P1 P 1.14140(5) 0.39441(5) 0.26522(4) 0.01850(11) Uani 1 1 d .
O1 O 0.45110(18) 0.01624(17) 0.15345(15) 0.0477(5) Uani 1 1 d .
O2 O 0.52660(18) -0.10064(14) 0.27526(14) 0.0429(4) Uani 1 1 d .
N1 N 0.52817(19) -0.01110(17) 0.20626(15) 0.0313(4) Uani 1 1 d .
C1 C 1.0419(2) 0.29594(18) 0.13464(15) 0.0217(4) Uani 1 1 d .
C2 C 0.9453(2) 0.25123(18) 0.14429(15) 0.0218(4) Uani 1 1 d .
C3 C 0.83476(19) 0.19414(17) 0.15668(15) 0.0200(4) Uani 1 1 d .
C4 C 0.8309(2) 0.14569(17) 0.07187(15) 0.0213(4) Uani 1 1 d .
C5 C 0.9324(2) 0.15853(19) -0.02850(16) 0.0274(5) Uani 1 1 d .
H5 H 1.0011 0.2010 -0.0389 0.033 Uiso 1 1 calc R
C6 C 0.9306(2) 0.1099(2) -0.10936(17) 0.0332(5) Uani 1 1 d .
H6 H 0.9973 0.1199 -0.1745 0.040 Uiso 1 1 calc R
C7 C 0.8272(3) 0.0440(2) -0.09463(18) 0.0355(5) Uani 1 1 d .
H7 H 0.8274 0.0100 -0.1501 0.043 Uiso 1 1 calc R
C8 C 0.7283(2) 0.0299(2) -0.00067(18) 0.0313(5) Uani 1 1 d .
H8 H 0.6612 -0.0135 0.0073 0.038 Uiso 1 1 calc R
C9 C 0.7249(2) 0.08031(17) 0.08637(16) 0.0233(4) Uani 1 1 d .
C10 C 0.6294(2) 0.06552(17) 0.18689(17) 0.0238(4) Uani 1 1 d .
C11 C 0.6259(2) 0.11599(17) 0.27202(16) 0.0225(4) Uani 1 1 d .
C12 C 0.5235(2) 0.10797(19) 0.37242(17) 0.0274(5) Uani 1 1 d .
H12 H 0.4547 0.0648 0.3848 0.033 Uiso 1 1 calc R
C13 C 0.5247(2) 0.1622(2) 0.45020(17) 0.0297(5) Uani 1 1 d .
H13 H 0.4571 0.1552 0.5152 0.036 Uiso 1 1 calc R
C14 C 0.6278(2) 0.2294(2) 0.43343(17) 0.0299(5) Uani 1 1 d .
H14 H 0.6277 0.2664 0.4872 0.036 Uiso 1 1 calc R
C15 C 0.7269(2) 0.23956(18) 0.33853(16) 0.0248(4) Uani 1 1 d .
H15 H 0.7939 0.2841 0.3281 0.030 Uiso 1 1 calc R
C16 C 0.7305(2) 0.18391(17) 0.25493(15) 0.0204(4) Uani 1 1 d .
C17 C 1.2851(2) 0.3265(2) -0.04515(16) 0.0348(5) Uani 1 1 d .
H17 H 1.2551 0.2726 -0.0698 0.042 Uiso 1 1 calc R
C18 C 1.2328(2) 0.4545(2) -0.04888(17) 0.0367(6) Uani 1 1 d .
H18 H 1.1672 0.4997 -0.0799 0.044 Uiso 1 1 calc R
C19 C 1.2964(3) 0.4998(2) 0.00165(19) 0.0408(6) Uani 1 1 d .
H19 H 1.2813 0.5811 0.0115 0.049 Uiso 1 1 calc R
C20 C 1.3903(2) 0.3988(3) 0.03653(17) 0.0394(6) Uani 1 1 d .
H20 H 1.4436 0.4027 0.0761 0.047 Uiso 1 1 calc R
C21 C 1.3882(2) 0.2939(2) 0.00121(16) 0.0336(5) Uani 1 1 d .
H21 H 1.4447 0.2172 0.0074 0.040 Uiso 1 1 calc R
C22 C 1.2448(2) 0.49085(18) 0.28079(15) 0.0203(4) Uani 1 1 d .
C23 C 1.1978(2) 0.61571(19) 0.28549(18) 0.0317(5) Uani 1 1 d .
H23 H 1.1065 0.6506 0.2915 0.038 Uiso 1 1 calc R
C24 C 1.2869(3) 0.6888(2) 0.2813(2) 0.0394(6) Uani 1 1 d .
H24 H 1.2551 0.7725 0.2838 0.047 Uiso 1 1 calc R
C25 C 1.4220(2) 0.6378(2) 0.27333(17) 0.0327(5) Uani 1 1 d .
H25 H 1.4815 0.6873 0.2693 0.039 Uiso 1 1 calc R
C26 C 1.4688(2) 0.5134(2) 0.27134(16) 0.0278(5) Uani 1 1 d .
H26 H 1.5595 0.4787 0.2675 0.033 Uiso 1 1 calc R
C27 C 1.3809(2) 0.43996(19) 0.27507(15) 0.0239(4) Uani 1 1 d .
H27 H 1.4131 0.3561 0.2737 0.029 Uiso 1 1 calc R
C28 C 0.9644(2) 0.47521(19) 0.31526(15) 0.0235(4) Uani 1 1 d .
C29 C 0.9173(2) 0.5758(2) 0.24991(17) 0.0329(5) Uani 1 1 d .
H29 H 0.9751 0.5981 0.1830 0.039 Uiso 1 1 calc R
C30 C 0.7847(3) 0.6426(3) 0.2843(2) 0.0445(6) Uani 1 1 d .
H30 H 0.7548 0.7117 0.2416 0.053 Uiso 1 1 calc R
C31 C 0.6969(3) 0.6065(3) 0.3818(2) 0.0461(7) Uani 1 1 d .
H31 H 0.6074 0.6504 0.4042 0.055 Uiso 1 1 calc R
C32 C 0.7411(2) 0.5062(2) 0.44607(19) 0.0387(6) Uani 1 1 d .
H32 H 0.6812 0.4820 0.5115 0.046 Uiso 1 1 calc R
C33 C 0.8752(2) 0.4408(2) 0.41353(17) 0.0294(5) Uani 1 1 d .
H33 H 0.9053 0.3738 0.4578 0.035 Uiso 1 1 calc R
C34 C 1.1559(2) 0.25980(18) 0.36337(15) 0.0216(4) Uani 1 1 d .
C35 C 1.1545(2) 0.2711(2) 0.46213(16) 0.0280(5) Uani 1 1 d .
H35 H 1.1529 0.3474 0.4768 0.034 Uiso 1 1 calc R
C36 C 1.1555(2) 0.1696(2) 0.53873(17) 0.0339(5) Uani 1 1 d .
H36 H 1.1537 0.1780 0.6048 0.041 Uiso 1 1 calc R
C37 C 1.1592(2) 0.0561(2) 0.51728(19) 0.0372(6) Uani 1 1 d .
H37 H 1.1585 -0.0119 0.5691 0.045 Uiso 1 1 calc R
C38 C 1.1637(2) 0.0432(2) 0.4187(2) 0.0381(6) Uani 1 1 d .
H38 H 1.1684 -0.0340 0.4040 0.046 Uiso 1 1 calc R
C39 C 1.1615(2) 0.14454(19) 0.34146(17) 0.0282(5) Uani 1 1 d .
H39 H 1.1638 0.1355 0.2754 0.034 Uiso 1 1 calc R

loop_
_atom_site_aniso_label
_atom_site_aniso_U_11
_atom_site_aniso_U_22
_atom_site_aniso_U_33
_atom_site_aniso_U_23
_atom_site_aniso_U_13
_atom_site_aniso_U_12
Ni1 0.01683(13) 0.02438(14) 0.01927(13) -0.00396(10) -0.00390(10) -0.00823(10)
P1 0.0167(3) 0.0202(3) 0.0205(2) -0.0040(2) -0.00566(19) -0.0063(2)
O1 0.0409(11) 0.0560(11) 0.0637(12) -0.0004(9) -0.0327(9) -0.0233(9)
O2 0.0509(11) 0.0250(9) 0.0590(11) 0.0046(8) -0.0222(9) -0.0202(8)
N1 0.0285(10) 0.0263(10) 0.0455(11) -0.0061(9) -0.0151(9) -0.0104(8)
C1 0.0210(10) 0.0238(10) 0.0204(9) -0.0047(8) -0.0056(8) -0.0049(8)
C2 0.0205(10) 0.0223(10) 0.0225(10) -0.0041(8) -0.0063(8) -0.0041(8)
C3 0.0184(10) 0.0161(9) 0.0271(10) -0.0006(8) -0.0106(8) -0.0034(8)
C4 0.0227(10) 0.0167(9) 0.0258(10) -0.0016(8) -0.0114(8) -0.0022(8)
C5 0.0294(12) 0.0263(11) 0.0273(11) -0.0010(9) -0.0105(9) -0.0069(9)
C6 0.0414(14) 0.0321(12) 0.0248(11) -0.0026(9) -0.0115(10) -0.0047(11)
C7 0.0508(16) 0.0305(12) 0.0344(12) -0.0097(10) -0.0249(11) -0.0028(11)
C8 0.0358(13) 0.0243(11) 0.0424(13) -0.0061(10) -0.0220(11) -0.0059(10)
C9 0.0265(11) 0.0160(9) 0.0333(11) -0.0034(8) -0.0180(9) -0.0021(8)
C10 0.0230(11) 0.0166(10) 0.0367(11) -0.0002(9) -0.0158(9) -0.0065(8)
C11 0.0189(10) 0.0169(9) 0.0327(11) -0.0014(8) -0.0107(8) -0.0034(8)
C12 0.0194(10) 0.0222(10) 0.0380(12) 0.0007(9) -0.0068(9) -0.0072(9)
C13 0.0232(11) 0.0299(12) 0.0305(11) -0.0041(9) -0.0012(9) -0.0061(9)
C14 0.0306(12) 0.0291(12) 0.0303(11) -0.0102(9) -0.0063(9) -0.0062(10)
C15 0.0218(11) 0.0242(10) 0.0304(11) -0.0081(9) -0.0069(9) -0.0066(9)
C16 0.0188(10) 0.0144(9) 0.0291(10) -0.0028(8) -0.0098(8) -0.0022(8)
C17 0.0385(14) 0.0464(14) 0.0195(10) -0.0082(10) -0.0008(9) -0.0176(12)
C18 0.0293(13) 0.0449(14) 0.0247(11) 0.0087(10) -0.0041(9) -0.0064(11)
C19 0.0404(14) 0.0291(13) 0.0395(13) -0.0040(11) 0.0112(11) -0.0194(11)
C20 0.0245(12) 0.0713(18) 0.0252(11) -0.0021(12) -0.0005(9) -0.0289(13)
C21 0.0225(11) 0.0393(13) 0.0265(11) -0.0025(10) 0.0023(9) -0.0010(10)
C22 0.0232(10) 0.0206(10) 0.0202(9) -0.0013(8) -0.0094(8) -0.0073(8)
C23 0.0343(13) 0.0229(11) 0.0455(13) -0.0054(10) -0.0234(11) -0.0026(10)
C24 0.0555(17) 0.0190(11) 0.0585(16) -0.0028(11) -0.0365(14) -0.0087(11)
C25 0.0441(14) 0.0315(12) 0.0358(12) 0.0046(10) -0.0235(11) -0.0227(11)
C26 0.0231(11) 0.0393(13) 0.0254(10) -0.0012(9) -0.0093(9) -0.0141(10)
C27 0.0241(11) 0.0223(10) 0.0271(10) -0.0033(8) -0.0093(8) -0.0061(9)
C28 0.0194(10) 0.0299(11) 0.0258(10) -0.0122(9) -0.0073(8) -0.0053(9)
C29 0.0294(12) 0.0423(14) 0.0292(11) -0.0127(10) -0.0142(10) 0.0027(10)
C30 0.0382(15) 0.0566(17) 0.0449(14) -0.0272(13) -0.0269(12) 0.0168(12)
C31 0.0228(12) 0.076(2) 0.0508(15) -0.0460(15) -0.0174(11) 0.0111(12)
C32 0.0222(12) 0.0632(17) 0.0372(13) -0.0318(12) 0.0005(10) -0.0125(12)
C33 0.0261(12) 0.0366(12) 0.0301(11) -0.0152(10) -0.0054(9) -0.0103(10)
C34 0.0188(10) 0.0222(10) 0.0243(10) 0.0001(8) -0.0068(8) -0.0076(8)
C35 0.0289(12) 0.0309(12) 0.0265(11) -0.0029(9) -0.0095(9) -0.0100(10)
C36 0.0312(13) 0.0433(14) 0.0258(11) 0.0010(10) -0.0093(9) -0.0098(11)
C37 0.0315(13) 0.0343(13) 0.0384(13) 0.0112(11) -0.0101(10) -0.0094(11)
C38 0.0395(14) 0.0238(12) 0.0500(15) -0.0005(11) -0.0125(12) -0.0111(11)
C39 0.0282(12) 0.0250(11) 0.0342(12) -0.0048(9) -0.0111(9) -0.0078(9)

loop_
_atom_type_symbol
_atom_type_description
_atom_type_scat_dispersion_real
_atom_type_scat_dispersion_imag
_atom_type_scat_source
C C 0.0033 0.0016 'International Tables Vol C Tables 4.2.6.8 and 6.1.1.4'
H H 0.0000 0.0000 'International Tables Vol C Tables 4.2.6.8 and 6.1.1.4'
N N 0.0061 0.0033 'International Tables Vol C Tables 4.2.6.8 and 6.1.1.4'
Ni Ni 0.3393 1.1124 'International Tables Vol C Tables 4.2.6.8 and 6.1.1.4'
O O 0.0106 0.0060 'International Tables Vol C Tables 4.2.6.8 and 6.1.1.4'
P P 0.1023 0.0942 'International Tables Vol C Tables 4.2.6.8 and 6.1.1.4'

loop_
_exptl_crystal_face_index_h
_exptl_crystal_face_index_k
_exptl_crystal_face_index_l
_exptl_crystal_face_perp_dist
_exptl_oxdiff_crystal_face_indexfrac_h
_exptl_oxdiff_crystal_face_indexfrac_k
_exptl_oxdiff_crystal_face_indexfrac_l
_exptl_oxdiff_crystal_face_x
_exptl_oxdiff_crystal_face_y
_exptl_oxdiff_crystal_face_z
-15 -6 -8 0.1197 -14.8958 -5.7665 -7.5919 0.3940 0.2709 0.8783
-1 5 -16 0.1204 -0.5356 5.1906 -16.2179 0.7315 0.5027 -0.4607
11 8 -6 0.1426 10.5799 7.8342 -5.6508 0.2169 0.1491 -0.9647
15 6 6 0.1246 14.8242 6.1875 6.2299 -0.3325 -0.2286 -0.9150
-1 -6 15 0.1303 -1.4404 -5.9221 15.1122 -0.6748 -0.4638 0.5741
-9 7 7 0.1060 -8.7784 7.1061 7.0519 0.4635 -0.6749 0.5742
2 16 7 0.0875 1.9270 15.5416 7.3244 0.5456 -0.7935 -0.2698
13 3 -3 0.1141 12.8527 3.0276 -3.3563 -0.1702 0.2486 -0.9535
-1 -15 -7 0.0739 -1.2994 -15.3521 -7.4666 -0.5523 0.8033 0.2229
-13 -12 -7 0.1081 -12.7350 -11.6792 -7.4737 0.0125 0.4970 0.8677
-1 8 16 0.0902 -0.8159 7.6333 16.4135 -0.0252 -0.9584 0.2842
10 13 13 0.1030 9.6747 12.7194 13.4308 -0.0214 -0.8321 -0.5542
12 6 -4 0.1412 12.1957 5.6056 -4.0867 0.0054 0.1832 -0.9831
1 -8 -16 0.0880 0.6396 -7.7679 -16.4625 0.0253 0.9621 -0.2714
-15 -3 -3 0.1216 -14.6196 -3.2598 -2.7917 0.3841 -0.0102 0.9232
-1 12 -9 0.1103 -0.7644 12.0703 -9.2364 0.9060 -0.0236 -0.4227
15 3 3 0.1017 14.6481 2.9776 3.0115 -0.4057 0.0108 -0.9139
0 -12 9 0.1197 -0.1459 -12.2178 9.0214 -0.8780 0.0229 0.4780

loop_
_geom_angle_atom_site_label_1
_geom_angle_atom_site_label_2
_geom_angle_atom_site_label_3
_geom_angle
C1 Ni1 P1 93.91(6)
C1 Ni1 C17 96.07(9)
C1 Ni1 C18 105.56(9)
C1 Ni1 C19 140.27(10)
C1 Ni1 C20 159.92(10)
C1 Ni1 C21 121.70(9)
C17 Ni1 P1 168.11(7)
C17 Ni1 C18 39.56(9)
C17 Ni1 C19 65.12(9)
C17 Ni1 C20 65.27(9)
C17 Ni1 C21 38.66(9)
C18 Ni1 P1 142.23(7)
C18 Ni1 C21 65.21(9)
C19 Ni1 P1 110.29(7)
C19 Ni1 C18 37.80(9)
C19 Ni1 C21 65.39(9)
C20 Ni1 P1 103.90(7)
C20 Ni1 C18 65.35(9)
C20 Ni1 C19 40.03(10)
C20 Ni1 C21 38.63(9)
C21 Ni1 P1 129.64(6)
C22 P1 Ni1 113.48(6)
C28 P1 Ni1 112.14(6)
C28 P1 C22 104.60(9)
C34 P1 Ni1 117.03(7)
C34 P1 C22 104.10(8)
C34 P1 C28 104.28(9)
O1 N1 O2 123.42(17)
O1 N1 C10 119.07(17)
O2 N1 C10 117.51(17)
C2 C1 Ni1 174.86(17)
C1 C2 C3 177.8(2)
C4 C3 C2 120.22(18)
C16 C3 C2 119.54(17)
C16 C3 C4 120.23(16)
C3 C4 C5 121.08(17)
C3 C4 C9 120.28(18)
C5 C4 C9 118.64(18)
C4 C5 H5 119.4
C6 C5 C4 121.2(2)
C6 C5 H5 119.4
C5 C6 H6 119.9
C5 C6 C7 120.1(2)
C7 C6 H6 119.9
C6 C7 H7 119.6
C8 C7 C6 120.7(2)
C8 C7 H7 119.6
C7 C8 H8 119.4
C7 C8 C9 121.3(2)
C9 C8 H8 119.4
C8 C9 C4 118.01(19)
C10 C9 C4 117.29(17)
C10 C9 C8 124.62(18)
C9 C10 N1 118.30(18)
C9 C10 C11 124.38(17)
C11 C10 N1 117.29(18)
C10 C11 C12 124.51(18)
C10 C11 C16 117.29(18)
C12 C11 C16 118.17(18)
C11 C12 H12 119.4
C13 C12 C11 121.18(18)
C13 C12 H12 119.4
C12 C13 H13 119.6
C12 C13 C14 120.7(2)
C14 C13 H13 119.6
C13 C14 H14 120.1
C15 C14 C13 119.8(2)
C15 C14 H14 120.1
C14 C15 H15 119.2
C14 C15 C16 121.57(18)
C16 C15 H15 119.2
C3 C16 C11 120.31(17)
C3 C16 C15 121.12(17)
C15 C16 C11 118.56(18)
Ni1 C17 H17 120.7
C18 C17 Ni1 72.31(13)
C18 C17 H17 125.3
C21 C17 Ni1 73.42(13)
C21 C17 H17 125.3
C21 C17 C18 109.4(2)
Ni1 C18 H18 126.2
C17 C18 Ni1 68.13(12)
C17 C18 H18 126.2
C19 C18 Ni1 71.01(13)
C19 C18 C17 107.6(2)
C19 C18 H18 126.2
Ni1 C19 H19 125.7
C18 C19 Ni1 71.19(12)
C18 C19 H19 126.3
C18 C19 C20 107.5(2)
C20 C19 Ni1 68.38(12)
C20 C19 H19 126.3
Ni1 C20 H20 121.4
C19 C20 Ni1 71.59(12)
C19 C20 H20 125.7
C21 C20 Ni1 73.03(12)
C21 C20 C19 108.6(2)
C21 C20 H20 125.7
Ni1 C21 H21 128.5
C17 C21 Ni1 67.93(13)
C17 C21 C20 106.5(2)
C17 C21 H21 126.7
C20 C21 Ni1 68.33(13)
C20 C21 H21 126.7
C23 C22 P1 122.27(15)
C23 C22 C27 118.85(18)
C27 C22 P1 118.42(15)
C22 C23 H23 119.9
C22 C23 C24 120.2(2)
C24 C23 H23 119.9
C23 C24 H24 119.8
C25 C24 C23 120.4(2)
C25 C24 H24 119.8
C24 C25 H25 120.0
C24 C25 C26 119.93(19)
C26 C25 H25 120.0
C25 C26 H26 120.0
C25 C26 C27 120.1(2)
C27 C26 H26 120.0
C22 C27 H27 119.7
C26 C27 C22 120.54(19)
C26 C27 H27 119.7
C29 C28 P1 117.52(16)
C33 C28 P1 123.45(17)
C33 C28 C29 119.0(2)
C28 C29 H29 119.9
C30 C29 C28 120.3(2)
C30 C29 H29 119.9
C29 C30 H30 120.1
C31 C30 C29 119.9(2)
C31 C30 H30 120.1
C30 C31 H31 119.8
C32 C31 C30 120.4(2)
C32 C31 H31 119.8
C31 C32 H32 120.0
C31 C32 C33 120.1(2)
C33 C32 H32 120.0
C28 C33 C32 120.3(2)
C28 C33 H33 119.9
C32 C33 H33 119.9
C35 C34 P1 120.91(15)
C35 C34 C39 119.29(18)
C39 C34 P1 119.72(15)
C34 C35 H35 119.7
C36 C35 C34 120.5(2)
C36 C35 H35 119.7
C35 C36 H36 120.0
C37 C36 C35 120.0(2)
C37 C36 H36 120.0
C36 C37 H37 120.0
C36 C37 C38 120.0(2)
C38 C37 H37 120.0
C37 C38 H38 119.8
C37 C38 C39 120.5(2)
C39 C38 H38 119.8
C34 C39 H39 120.2
C38 C39 C34 119.6(2)
C38 C39 H39 120.2

loop_
_geom_bond_atom_site_label_1
_geom_bond_atom_site_label_2
_geom_bond_distance
Ni1 P1 2.1352(6)
Ni1 C1 1.8403(19)
Ni1 C17 2.065(2)
Ni1 C18 2.120(2)
Ni1 C19 2.117(2)
Ni1 C20 2.075(2)
Ni1 C21 2.135(2)
P1 C22 1.8307(18)
P1 C28 1.824(2)
P1 C34 1.8208(19)
O1 N1 1.222(2)
O2 N1 1.230(2)
N1 C10 1.471(2)
C1 C2 1.213(3)
C2 C3 1.426(2)
C3 C4 1.417(3)
C3 C16 1.415(3)
C4 C5 1.424(3)
C4 C9 1.438(3)
C5 H5 0.9300
C5 C6 1.358(3)
C6 H6 0.9300
C6 C7 1.417(3)
C7 H7 0.9300
C7 C8 1.354(3)
C8 H8 0.9300
C8 C9 1.427(3)
C9 C10 1.400(3)
C10 C11 1.403(3)
C11 C12 1.425(3)
C11 C16 1.436(2)
C12 H12 0.9300
C12 C13 1.356(3)
C13 H13 0.9300
C13 C14 1.419(3)
C14 H14 0.9300
C14 C15 1.359(3)
C15 H15 0.9300
C15 C16 1.419(3)
C17 H17 0.9300
C17 C18 1.417(3)
C17 C21 1.392(3)
C18 H18 0.9300
C18 C19 1.373(3)
C19 H19 0.9300
C19 C20 1.436(4)
C20 H20 0.9300
C20 C21 1.394(3)
C21 H21 0.9300
C22 C23 1.389(3)
C22 C27 1.395(3)
C23 H23 0.9300
C23 C24 1.392(3)
C24 H24 0.9300
C24 C25 1.378(3)
C25 H25 0.9300
C25 C26 1.379(3)
C26 H26 0.9300
C26 C27 1.387(3)
C27 H27 0.9300
C28 C29 1.395(3)
C28 C33 1.388(3)
C29 H29 0.9300
C29 C30 1.387(3)
C30 H30 0.9300
C30 C31 1.381(4)
C31 H31 0.9300
C31 C32 1.372(4)
C32 H32 0.9300
C32 C33 1.391(3)
C33 H33 0.9300
C34 C35 1.391(3)
C34 C39 1.393(3)
C35 H35 0.9300
C35 C36 1.383(3)
C36 H36 0.9300
C36 C37 1.376(3)
C37 H37 0.9300
C37 C38 1.382(3)
C38 H38 0.9300
C38 C39 1.388(3)
C39 H39 0.9300
